data_7007731
loop_
_publ_author_name
'Antonioli, Bianca'
'Bray, David J.'
'Clegg, Jack K.'
'Gloe, Kerstin'
'Gloe, Karsten'
'Kataeva, Olga'
'Lindoy, Leonard F.'
'McMurtrie, John C.'
'Steel, Peter J.'
'Sumby, Christopher J.'
'Wenzel, Marco'

_publ_section_title
;
 Silver(I) complexation of linked 2,2'-dipyridylamine derivatives.
 Synthetic, solvent extraction, membrane transport and X-ray structural
 studies.
;
_journal_issue 40
_journal_name_full 'Dalton transactions (Cambridge, England : 2003)'
_journal_page_first 4783
_journal_page_last 4794
_journal_paper_doi 10.1039/b609738c
_journal_year 2006
_chemical_formula_sum 'C28 H24 N6'
_chemical_formula_weight 444.53
_chemical_name_systematic
;
?
;
_space_group_IT_number 14
_symmetry_cell_setting monoclinic
_symmetry_space_group_name_Hall '-P 2yn'
_symmetry_space_group_name_H-M 'P 1 21/n 1'
_atom_sites_solution_hydrogens geom
_atom_sites_solution_primary direct
_atom_sites_solution_secondary difmap
_audit_creation_method SHELXL-97
_cell_angle_alpha 90.00
_cell_angle_beta 115.643(3)
_cell_angle_gamma 90.00
_cell_formula_units_Z 2
_cell_length_a 8.483(2)
_cell_length_b 16.999(4)
_cell_length_c 8.759(2)
_cell_measurement_reflns_used 4952
_cell_measurement_temperature 168(2)
_cell_measurement_theta_max 26.34
_cell_measurement_theta_min 2.40
_cell_volume 1138.7(5)
_computing_cell_refinement 'Bruker SMART'
_computing_data_collection 'Bruker SMART'
_computing_data_reduction 'Bruker SAINT'
_computing_molecular_graphics 'Bruker SHELXTL'
_computing_publication_material 'Bruker SHELXTL'
_computing_structure_refinement 'SHELXL-97 (Sheldrick, 1997)'
_computing_structure_solution 'SHELXS-97 (Sheldrick, 1990)'
_diffrn_ambient_temperature 168(2)
_diffrn_measured_fraction_theta_full 0.982
_diffrn_measured_fraction_theta_max 0.982
_diffrn_measurement_device_type 'CCD area detector'
_diffrn_measurement_method 'phi and omega scans'
_diffrn_radiation_monochromator graphite
_diffrn_radiation_source 'fine-focus sealed tube'
_diffrn_radiation_type MoK\a
_diffrn_radiation_wavelength 0.71073
_diffrn_reflns_av_R_equivalents 0.0160
_diffrn_reflns_av_sigmaI/netI 0.0084
_diffrn_reflns_limit_h_max 10
_diffrn_reflns_limit_h_min -10
_diffrn_reflns_limit_k_max 21
_diffrn_reflns_limit_k_min -21
_diffrn_reflns_limit_l_max 10
_diffrn_reflns_limit_l_min -5
_diffrn_reflns_number 14413
_diffrn_reflns_theta_full 26.40
_diffrn_reflns_theta_max 26.40
_diffrn_reflns_theta_min 2.40
_exptl_absorpt_coefficient_mu 0.080
_exptl_absorpt_correction_T_max 1.000000
_exptl_absorpt_correction_T_min 0.767164
_exptl_absorpt_correction_type multi-scan
_exptl_absorpt_process_details 'Blessing, Acta Cryst. (1995) A51 33-38'
_exptl_crystal_colour 'pale yellow'
_exptl_crystal_density_diffrn 1.297
_exptl_crystal_density_meas 0
_exptl_crystal_density_method 'not measured'
_exptl_crystal_description block
_exptl_crystal_F_000 468
_exptl_crystal_size_max 0.61
_exptl_crystal_size_mid 0.53
_exptl_crystal_size_min 0.35
_refine_diff_density_max 0.147
_refine_diff_density_min -0.161
_refine_diff_density_rms 0.034
_refine_ls_extinction_method none
_refine_ls_goodness_of_fit_ref 1.063
_refine_ls_hydrogen_treatment constr
_refine_ls_matrix_type full
_refine_ls_number_parameters 154
_refine_ls_number_reflns 2292
_refine_ls_number_restraints 0
_refine_ls_restrained_S_all 1.063
_refine_ls_R_factor_all 0.0445
_refine_ls_R_factor_gt 0.0403
_refine_ls_shift/su_max 0.001
_refine_ls_shift/su_mean 0.000
_refine_ls_structure_factor_coef Fsqd
_refine_ls_weighting_details 'calc w=1/[\s^2^(Fo^2^)+(0.0481P)^2^+0.3332P] where P=(Fo^2^+2Fc^2^)/3'
_refine_ls_weighting_scheme calc
_refine_ls_wR_factor_gt 0.0988
_refine_ls_wR_factor_ref 0.1024
_reflns_number_gt 2102
_reflns_number_total 2292
_reflns_threshold_expression >2sigma(I)
_cod_data_source_file b609738c.txt
_cod_data_source_block 3csbo
_cod_depositor_comments
;
The following automatic conversions were performed:
'_symmetry_cell_setting' value 'Monoclinic' changed to 'monoclinic'
according to '/home/saulius/struct/CIF-dictionaries/cif_core.dic'
dictionary named 'cif_core.dic' version 2.4.1 from
2010-06-29.

'_exptl_absorpt_correction_type' value 'multiscan' changed to
'multi-scan' according to
'/home/saulius/struct/CIF-dictionaries/cif_core.dic' dictionary named
'cif_core.dic' version 2.4.1 from 2010-06-29.

Automatic conversion script
Id: cif_fix_enum 1527 2010-12-29 10:47:43Z saulius 
;
_cod_original_cell_volume 1138.6(5)
_cod_original_sg_symbol_H-M P2(1)/n
_cod_database_code 7007731

loop_
_symmetry_equiv_pos_as_xyz
'x, y, z'
'-x+1/2, y+1/2, -z+1/2'
'-x, -y, -z'
'x-1/2, -y-1/2, z-1/2'

loop_
_atom_site_label
_atom_site_type_symbol
_atom_site_fract_x
_atom_site_fract_y
_atom_site_fract_z
_atom_site_U_iso_or_equiv
_atom_site_adp_type
_atom_site_occupancy
_atom_site_symmetry_multiplicity
_atom_site_calc_flag
_atom_site_refinement_flags
_atom_site_disorder_assembly
_atom_site_disorder_group
C1 C 0.39404(15) 0.06796(7) 0.43973(14) 0.0294(3) Uani 1 1 d . . .
C2 C 0.55500(16) 0.07137(7) 0.58273(15) 0.0323(3) Uani 1 1 d . . .
H2A H 0.5942 0.1200 0.6401 0.039 Uiso 1 1 calc R . .
C6 C 0.34120(16) -0.00439(7) 0.35761(15) 0.0335(3) Uani 1 1 d . . .
H6A H 0.2329 -0.0080 0.2596 0.040 Uiso 1 1 calc R . .
N11 N 0.13881(13) 0.13756(6) 0.21237(12) 0.0327(3) Uani 1 1 d . . .
C11 C 0.28365(17) 0.14242(8) 0.38243(15) 0.0353(3) Uani 1 1 d . . .
H11A H 0.2353 0.1544 0.4644 0.042 Uiso 1 1 calc R . .
H11B H 0.3605 0.1868 0.3850 0.042 Uiso 1 1 calc R . .
N21 N -0.03075(16) 0.07585(6) 0.32491(14) 0.0381(3) Uani 1 1 d . . .
C22 C -0.02595(16) 0.11234(7) 0.19082(15) 0.0302(3) Uani 1 1 d . . .
C23 C -0.17836(17) 0.12654(7) 0.04012(16) 0.0345(3) Uani 1 1 d . . .
H23A H -0.1719 0.1526 -0.0529 0.041 Uiso 1 1 calc R . .
C24 C -0.33708(18) 0.10156(9) 0.03137(19) 0.0433(3) Uani 1 1 d . . .
H24A H -0.4415 0.1102 -0.0687 0.052 Uiso 1 1 calc R . .
C25 C -0.3437(2) 0.06382(9) 0.1692(2) 0.0492(4) Uani 1 1 d . . .
H25A H -0.4516 0.0463 0.1657 0.059 Uiso 1 1 calc R . .
C26 C -0.1889(2) 0.05271(8) 0.3107(2) 0.0454(4) Uani 1 1 d . . .
H26A H -0.1933 0.0270 0.4051 0.054 Uiso 1 1 calc R . .
N31 N 0.24851(16) 0.23394(7) 0.09458(15) 0.0443(3) Uani 1 1 d . . .
C32 C 0.17067(15) 0.16360(7) 0.07473(15) 0.0297(3) Uani 1 1 d . . .
C33 C 0.12719(18) 0.11693(8) -0.06837(16) 0.0369(3) Uani 1 1 d . . .
H33A H 0.0764 0.0664 -0.0759 0.044 Uiso 1 1 calc R . .
C34 C 0.1599(2) 0.14602(9) -0.19968(18) 0.0447(3) Uani 1 1 d . . .
H34A H 0.1295 0.1163 -0.3004 0.054 Uiso 1 1 calc R . .
C35 C 0.2379(2) 0.21927(10) -0.1815(2) 0.0517(4) Uani 1 1 d . . .
H35A H 0.2604 0.2411 -0.2700 0.062 Uiso 1 1 calc R . .
C36 C 0.2817(2) 0.25959(10) -0.0331(2) 0.0560(4) Uani 1 1 d . . .
H36A H 0.3392 0.3088 -0.0200 0.067 Uiso 1 1 calc R . .

loop_
_atom_site_aniso_label
_atom_site_aniso_U_11
_atom_site_aniso_U_22
_atom_site_aniso_U_33
_atom_site_aniso_U_23
_atom_site_aniso_U_13
_atom_site_aniso_U_12
C1 0.0308(6) 0.0347(6) 0.0255(6) 0.0010(4) 0.0148(5) -0.0036(5)
C2 0.0343(6) 0.0332(6) 0.0289(6) -0.0044(5) 0.0131(5) -0.0063(5)
C6 0.0311(6) 0.0392(7) 0.0263(6) -0.0020(5) 0.0088(5) -0.0035(5)
N11 0.0318(5) 0.0379(6) 0.0276(5) 0.0032(4) 0.0121(4) -0.0011(4)
C11 0.0378(7) 0.0357(7) 0.0285(6) -0.0015(5) 0.0109(5) -0.0010(5)
N21 0.0512(7) 0.0336(6) 0.0386(6) 0.0017(4) 0.0280(5) 0.0010(5)
C22 0.0360(6) 0.0251(6) 0.0337(6) -0.0019(5) 0.0190(5) 0.0010(5)
C23 0.0353(7) 0.0337(6) 0.0359(6) -0.0022(5) 0.0168(5) 0.0003(5)
C24 0.0343(7) 0.0458(8) 0.0506(8) -0.0124(6) 0.0192(6) -0.0030(6)
C25 0.0491(8) 0.0481(8) 0.0673(10) -0.0171(7) 0.0412(8) -0.0136(6)
C26 0.0647(9) 0.0366(7) 0.0541(9) -0.0054(6) 0.0438(8) -0.0065(6)
N31 0.0527(7) 0.0338(6) 0.0434(6) 0.0039(5) 0.0180(5) -0.0079(5)
C32 0.0276(6) 0.0290(6) 0.0321(6) 0.0062(5) 0.0126(5) 0.0030(4)
C33 0.0439(7) 0.0315(6) 0.0373(7) 0.0022(5) 0.0194(6) 0.0001(5)
C34 0.0542(8) 0.0472(8) 0.0389(7) 0.0060(6) 0.0259(7) 0.0087(6)
C35 0.0574(9) 0.0567(9) 0.0498(9) 0.0195(7) 0.0313(7) 0.0030(7)
C36 0.0656(10) 0.0459(8) 0.0559(9) 0.0127(7) 0.0258(8) -0.0158(7)

loop_
_atom_type_symbol
_atom_type_description
_atom_type_scat_dispersion_real
_atom_type_scat_dispersion_imag
_atom_type_scat_source
C C 0.0033 0.0016 'International Tables Vol C Tables 4.2.6.8 and 6.1.1.4'
H H 0.0000 0.0000 'International Tables Vol C Tables 4.2.6.8 and 6.1.1.4'
N N 0.0061 0.0033 'International Tables Vol C Tables 4.2.6.8 and 6.1.1.4'

loop_
_geom_angle_atom_site_label_1
_geom_angle_atom_site_label_2
_geom_angle_atom_site_label_3
_geom_angle
_geom_angle_site_symmetry_1
_geom_angle_site_symmetry_3
_geom_angle_publ_flag
C6 C1 C2 117.97(11) . . ?
C6 C1 C11 123.15(11) . . ?
C2 C1 C11 118.87(11) . . ?
C6 C2 C1 120.98(11) 3_656 . ?
C2 C6 C1 121.05(11) 3_656 . ?
C22 N11 C32 122.03(10) . . ?
C22 N11 C11 120.32(10) . . ?
C32 N11 C11 117.55(10) . . ?
N11 C11 C1 114.39(10) . . ?
C22 N21 C26 117.27(12) . . ?
N21 C22 N11 115.54(11) . . ?
N21 C22 C23 122.26(12) . . ?
N11 C22 C23 122.17(11) . . ?
C24 C23 C22 118.37(12) . . ?
C23 C24 C25 119.90(14) . . ?
C26 C25 C24 117.69(13) . . ?
N21 C26 C25 124.50(13) . . ?
C36 N31 C32 116.88(12) . . ?
N31 C32 C33 123.30(12) . . ?
N31 C32 N11 115.68(11) . . ?
C33 C32 N11 121.00(11) . . ?
C34 C33 C32 118.28(12) . . ?
C33 C34 C35 118.82(14) . . ?
C36 C35 C34 118.56(13) . . ?
N31 C36 C35 124.08(14) . . ?

loop_
_geom_bond_atom_site_label_1
_geom_bond_atom_site_label_2
_geom_bond_distance
_geom_bond_site_symmetry_2
_geom_bond_publ_flag
C1 C6 1.3970(17) . ?
C1 C2 1.3986(17) . ?
C1 C11 1.5245(18) . ?
C2 C6 1.3952(18) 3_656 ?
C6 C2 1.3952(18) 3_656 ?
N11 C22 1.3944(16) . ?
N11 C32 1.4157(15) . ?
N11 C11 1.4666(15) . ?
N21 C22 1.3443(16) . ?
N21 C26 1.3510(19) . ?
C22 C23 1.4124(18) . ?
C23 C24 1.3819(19) . ?
C24 C25 1.390(2) . ?
C25 C26 1.374(2) . ?
N31 C36 1.3386(19) . ?
N31 C32 1.3403(17) . ?
C32 C33 1.3915(18) . ?
C33 C34 1.3859(19) . ?
C34 C35 1.386(2) . ?
C35 C36 1.371(2) . ?

loop_
_geom_torsion_atom_site_label_1
_geom_torsion_atom_site_label_2
_geom_torsion_atom_site_label_3
_geom_torsion_atom_site_label_4
_geom_torsion
_geom_torsion_site_symmetry_1
_geom_torsion_site_symmetry_2
_geom_torsion_site_symmetry_3
_geom_torsion_site_symmetry_4
_geom_torsion_publ_flag
C6 C1 C2 C6 -0.57(19) . . . 3_656 ?
C11 C1 C2 C6 178.50(11) . . . 3_656 ?
C2 C1 C6 C2 0.57(19) . . . 3_656 ?
C11 C1 C6 C2 -178.45(11) . . . 3_656 ?
C22 N11 C11 C1 91.29(14) . . . . ?
C32 N11 C11 C1 -92.30(13) . . . . ?
C6 C1 C11 N11 -14.17(17) . . . . ?
C2 C1 C11 N11 166.81(11) . . . . ?
C26 N21 C22 N11 178.01(11) . . . . ?
C26 N21 C22 C23 0.04(18) . . . . ?
C32 N11 C22 N21 168.16(11) . . . . ?
C11 N11 C22 N21 -15.60(16) . . . . ?
C32 N11 C22 C23 -13.86(18) . . . . ?
C11 N11 C22 C23 162.38(11) . . . . ?
N21 C22 C23 C24 -0.24(18) . . . . ?
N11 C22 C23 C24 -178.08(11) . . . . ?
C22 C23 C24 C25 0.28(19) . . . . ?
C23 C24 C25 C26 -0.1(2) . . . . ?
C22 N21 C26 C25 0.1(2) . . . . ?
C24 C25 C26 N21 -0.1(2) . . . . ?
C36 N31 C32 C33 1.2(2) . . . . ?
C36 N31 C32 N11 179.36(13) . . . . ?
C22 N11 C32 N31 128.03(12) . . . . ?
C11 N11 C32 N31 -48.31(15) . . . . ?
C22 N11 C32 C33 -53.75(17) . . . . ?
C11 N11 C32 C33 129.92(13) . . . . ?
N31 C32 C33 C34 -2.6(2) . . . . ?
N11 C32 C33 C34 179.33(12) . . . . ?
C32 C33 C34 C35 1.4(2) . . . . ?
C33 C34 C35 C36 0.9(2) . . . . ?
C32 N31 C36 C35 1.4(2) . . . . ?
C34 C35 C36 N31 -2.4(3) . . . . ?
